data_7129163
loop_
_publ_author_name
'Kunkel, Chantal'
'Bolte, Michael'
'Lerner, Hans-Wolfram'
'Albert, Philipp'
'Wagner, Matthias'

_publ_section_title
;
 Subvalent mixed SixGey oligomers: (Cl3Si)4Ge and Cl2(Me2EtN)SiGe(SiCl3)2
;
_journal_name_full 'Chemical Communications'
_journal_paper_doi 10.1039/D1CC05604B
_journal_year 2021
_chemical_formula_moiety 'C Al Cl12 Si3, C16 H36 N'
_chemical_formula_sum 'C17 H36 Al Cl12 N Si3'
_chemical_formula_weight 791.12
_space_group_crystal_system monoclinic
_space_group_IT_number 11
_space_group_name_Hall '-P 2yb'
_space_group_name_H-M_alt 'P 1 21/m 1'
_atom_sites_solution_hydrogens geom
_audit_creation_method SHELXL-2018/3
_audit_update_record
;
2021-08-24 deposited with the CCDC.	2021-10-18 downloaded from the CCDC.
;
_cell_angle_alpha 90
_cell_angle_beta 91.747(11)
_cell_angle_gamma 90
_cell_formula_units_Z 2
_cell_length_a 10.7853(14)
_cell_length_b 11.6435(17)
_cell_length_c 14.0828(18)
_cell_measurement_reflns_used 7878
_cell_measurement_temperature 173(2)
_cell_measurement_theta_max 25.7
_cell_measurement_theta_min 3.38
_cell_volume 1767.7(4)
_computing_cell_refinement 'X-Area (Stoe & Cie, 2001)'
_computing_data_collection 'X-Area (Stoe & Cie, 2001)'
_computing_data_reduction 'X-Area (Stoe & Cie, 2001)'
_computing_molecular_graphics 'XP in SHELXTL-Plus (Sheldrick, 2008)'
_computing_structure_refinement 'SHELXL-2018/3 (Sheldrick, 2018)'
_diffrn_ambient_temperature 173(2)
_diffrn_measured_fraction_theta_full 0.996
_diffrn_measured_fraction_theta_max 0.984
_diffrn_measurement_device_type 'STOE IPDS II two-circle-diffractometer'
_diffrn_measurement_method \w
_diffrn_radiation_type MoK\a
_diffrn_radiation_wavelength 0.71073
_diffrn_reflns_av_R_equivalents 0.1562
_diffrn_reflns_av_unetI/netI 0.1280
_diffrn_reflns_Laue_measured_fraction_full 0.996
_diffrn_reflns_Laue_measured_fraction_max 0.984
_diffrn_reflns_limit_h_max 13
_diffrn_reflns_limit_h_min -12
_diffrn_reflns_limit_k_max 14
_diffrn_reflns_limit_k_min -14
_diffrn_reflns_limit_l_max 17
_diffrn_reflns_limit_l_min -17
_diffrn_reflns_number 17906
_diffrn_reflns_point_group_measured_fraction_full 0.996
_diffrn_reflns_point_group_measured_fraction_max 0.984
_diffrn_reflns_theta_full 25.000
_diffrn_reflns_theta_max 25.756
_diffrn_reflns_theta_min 3.382
_diffrn_source 'Genix 3D I\mS microfocus X-ray source'
_exptl_absorpt_coefficient_mu 1.079
_exptl_absorpt_correction_T_max 1.000
_exptl_absorpt_correction_T_min 0.428
_exptl_absorpt_correction_type multi-scan
_exptl_absorpt_process_details 'X-Area (Stoe & Cie, 2001)'
_exptl_crystal_colour colourless
_exptl_crystal_density_diffrn 1.486
_exptl_crystal_description needle
_exptl_crystal_F_000 808
_exptl_crystal_size_max 0.150
_exptl_crystal_size_mid 0.050
_exptl_crystal_size_min 0.050
_refine_diff_density_max 1.677
_refine_diff_density_min -0.490
_refine_diff_density_rms 0.114
_refine_ls_extinction_method none
_refine_ls_goodness_of_fit_ref 1.101
_refine_ls_hydrogen_treatment constr
_refine_ls_matrix_type full
_refine_ls_number_parameters 197
_refine_ls_number_reflns 3499
_refine_ls_number_restraints 1
_refine_ls_restrained_S_all 1.101
_refine_ls_R_factor_all 0.1764
_refine_ls_R_factor_gt 0.1015
_refine_ls_shift/su_max 0.005
_refine_ls_shift/su_mean 0.000
_refine_ls_structure_factor_coef Fsqd
_refine_ls_weighting_details 'w=1/[\s^2^(Fo^2^)+(0.1000P)^2^] where P=(Fo^2^+2Fc^2^)/3'
_refine_ls_weighting_scheme calc
_refine_ls_wR_factor_gt 0.2062
_refine_ls_wR_factor_ref 0.2401
_reflns_Friedel_coverage 0.000
_reflns_number_gt 2019
_reflns_number_total 3499
_reflns_threshold_expression 'I > 2\s(I)'
_cod_data_source_file d1cc05604b2.cif
_cod_data_source_block wa2287
_cod_original_sg_symbol_H-M 'P 21/m'
_cod_original_formula_sum 'C17 H36 Al1 Cl12 N1 Si3'
_cod_database_code 7129163
_shelx_shelxl_version_number 2018/3
_shelx_space_group_comment
; 
The symmetry employed for this shelxl refinement is uniquely defined 
by the following loop, which should always be used as a source of 
symmetry information in preference to the above space-group names. 
They are only intended as comments. 
;
_shelx_estimated_absorpt_t_min 0.855
_shelx_estimated_absorpt_t_max 0.948

loop_
_space_group_symop_operation_xyz
'x, y, z'
'-x, y+1/2, -z'
'-x, -y, -z'
'x, -y-1/2, z'

loop_
_atom_site_label
_atom_site_type_symbol
_atom_site_fract_x
_atom_site_fract_y
_atom_site_fract_z
_atom_site_U_iso_or_equiv
_atom_site_adp_type
_atom_site_occupancy
_atom_site_site_symmetry_order
_atom_site_calc_flag
_atom_site_refinement_flags_posn
_atom_site_refinement_flags_adp
_atom_site_refinement_flags_occupancy
_atom_site_disorder_assembly
_atom_site_disorder_group
C1 C 0.8519(10) 0.750000 0.6979(7) 0.019(2) Uani 1 2 d S T P . .
Si1 Si 0.9926(5) 0.8399(6) 0.7291(4) 0.0435(14) Uani 0.3171(17) 1 d . . P A 1
Si2 Si 0.8839(5) 0.6567(5) 0.5946(3) 0.0320(11) Uani 0.3199(17) 1 d . . P A 1
Si3 Si 0.7155(5) 0.8482(5) 0.6688(3) 0.0317(11) Uani 0.3605(17) 1 d . . P A 1
Si4 Si 0.8094(5) 0.6502(5) 0.8145(3) 0.0377(12) Uani 0.5025(17) 1 d . . P A 1
Al1 Al 0.9926(5) 0.8399(6) 0.7291(4) 0.0435(14) Uani 0.1829(17) 1 d . . P A 2
Al2 Al 0.8839(5) 0.6567(5) 0.5946(3) 0.0320(11) Uani 0.1801(17) 1 d . . P A 2
Al3 Al 0.7155(5) 0.8482(5) 0.6688(3) 0.0317(11) Uani 0.1395(17) 1 d . . P A 2
Al4 Al 0.8094(5) 0.6502(5) 0.8145(3) 0.0377(12) Uani 0.0000(17) 1 d . . P A 2
Cl11 Cl 1.1538(3) 0.750000 0.7150(3) 0.0507(10) Uani 1 2 d S T P . .
Cl12 Cl 0.9965(3) 0.9829(2) 0.63919(17) 0.0456(7) Uani 1 1 d . . . . .
Cl21 Cl 0.9789(3) 0.750000 0.4924(2) 0.0449(9) Uani 1 2 d S T P . .
Cl22 Cl 0.7207(2) 0.5927(2) 0.53087(13) 0.0376(6) Uani 1 1 d . . . . .
Cl31 Cl 0.5470(3) 0.750000 0.6796(2) 0.0471(10) Uani 1 2 d S T P . .
Cl32 Cl 0.7101(2) 0.5083(2) 0.76246(15) 0.0375(6) Uani 1 1 d . . . . .
Cl41 Cl 0.9819(3) 0.5954(3) 0.87612(18) 0.0541(8) Uani 1 1 d . . . . .
Cl42 Cl 0.7004(3) 0.750000 0.91001(19) 0.0349(8) Uani 1 2 d S T P . .
N1 N 0.6723(8) 0.750000 0.2171(5) 0.021(2) Uani 1 2 d S T P . .
C11 C 0.6329(7) 0.6452(8) 0.1593(5) 0.0224(17) Uani 1 1 d . . . . .
H11A H 0.669296 0.651545 0.095816 0.027 Uiso 1 1 calc R U . . .
H11B H 0.541602 0.647368 0.149924 0.027 Uiso 1 1 calc R U . . .
C12 C 0.6680(9) 0.5298(8) 0.2003(6) 0.035(2) Uani 1 1 d . . . . .
H12A H 0.635469 0.522634 0.265015 0.042 Uiso 1 1 calc R U . . .
H12B H 0.759441 0.522878 0.205001 0.042 Uiso 1 1 calc R U . . .
C13 C 0.6142(9) 0.4330(9) 0.1367(7) 0.042(2) Uani 1 1 d . . . . .
H13A H 0.630292 0.358413 0.168388 0.050 Uiso 1 1 calc R U . . .
H13B H 0.523132 0.442979 0.130381 0.050 Uiso 1 1 calc R U . . .
C14 C 0.6664(11) 0.4292(10) 0.0393(7) 0.051(3) Uani 1 1 d . . . . .
H14A H 0.628022 0.365905 0.003188 0.077 Uiso 1 1 calc R U . . .
H14B H 0.648942 0.501933 0.006548 0.077 Uiso 1 1 calc R U . . .
H14C H 0.756249 0.417251 0.044607 0.077 Uiso 1 1 calc R U . . .
C21 C 0.6133(10) 0.750000 0.3151(7) 0.026(3) Uani 1 2 d S T P . .
H21A H 0.642613 0.681387 0.350757 0.031 Uiso 0.5 1 calc R U P . .
H21B H 0.642613 0.818613 0.350757 0.031 Uiso 0.5 1 calc R U P . .
C22 C 0.4734(11) 0.750000 0.3118(8) 0.027(3) Uani 1 2 d S T P . .
H22A H 0.442073 0.681058 0.277592 0.032 Uiso 0.5 1 calc R U P . .
H22B H 0.442073 0.818942 0.277592 0.032 Uiso 0.5 1 calc R U P . .
C23 C 0.4284(13) 0.750000 0.4129(10) 0.075(7) Uani 1 2 d S T P . .
H23A H 0.462356 0.818591 0.446130 0.089 Uiso 0.5 1 calc R U P . .
H23B H 0.462356 0.681409 0.446129 0.089 Uiso 0.5 1 calc R U P . .
C24 C 0.2888(13) 0.750000 0.4212(9) 0.044(4) Uani 1 2 d S T P . .
H24A H 0.267808 0.750000 0.488413 0.065 Uiso 1 2 calc R U P . .
H24B H 0.254047 0.818722 0.390245 0.065 Uiso 0.5 1 calc R U P . .
H24C H 0.254047 0.681278 0.390245 0.065 Uiso 0.5 1 calc R U P . .
C31 C 0.8131(10) 0.750000 0.2377(7) 0.030(3) Uani 1 2 d S T P . .
H31A H 0.833827 0.818463 0.276706 0.036 Uiso 0.5 1 calc R U P . .
H31B H 0.833826 0.681537 0.276706 0.036 Uiso 0.5 1 calc R U P . .
C32 C 0.8960(11) 0.750000 0.1529(7) 0.032(3) Uani 1 2 d S T P . .
H32A H 0.879646 0.818982 0.113369 0.039 Uiso 0.5 1 calc R U P . .
H32B H 0.879646 0.681018 0.113369 0.039 Uiso 0.5 1 calc R U P . .
C33 C 1.0317(12) 0.750000 0.1905(9) 0.037(3) Uani 1 2 d S T P . .
H33A H 1.046543 0.818775 0.230580 0.044 Uiso 0.5 1 calc R U P . .
H33B H 1.046543 0.681225 0.230580 0.044 Uiso 0.5 1 calc R U P . .
C34 C 1.1220(12) 0.750000 0.1097(8) 0.043(4) Uani 1 2 d S T P . .
H34A H 1.207271 0.750000 0.135843 0.064 Uiso 1 2 calc R U P . .
H34B H 1.108518 0.681278 0.070524 0.064 Uiso 0.5 1 calc R U P . .
H34C H 1.108519 0.818722 0.070524 0.064 Uiso 0.5 1 calc R U P . .

loop_
_atom_site_aniso_label
_atom_site_aniso_U_11
_atom_site_aniso_U_22
_atom_site_aniso_U_33
_atom_site_aniso_U_23
_atom_site_aniso_U_13
_atom_site_aniso_U_12
C1 0.020(5) 0.023(6) 0.015(4) 0.000 0.003(4) 0.000
Si1 0.041(3) 0.042(4) 0.047(3) -0.001(3) -0.009(2) -0.007(3)
Si2 0.035(3) 0.029(3) 0.031(2) -0.002(2) 0.003(2) 0.000(2)
Si3 0.034(3) 0.031(3) 0.031(2) -0.001(2) 0.0001(19) -0.001(2)
Si4 0.045(3) 0.039(3) 0.029(2) 0.000(2) 0.000(2) -0.008(3)
Al1 0.041(3) 0.042(4) 0.047(3) -0.001(3) -0.009(2) -0.007(3)
Al2 0.035(3) 0.029(3) 0.031(2) -0.002(2) 0.003(2) 0.000(2)
Al3 0.034(3) 0.031(3) 0.031(2) -0.001(2) 0.0001(19) -0.001(2)
Al4 0.045(3) 0.039(3) 0.029(2) 0.000(2) 0.000(2) -0.008(3)
Cl11 0.0246(18) 0.057(3) 0.070(2) 0.000 -0.0058(15) 0.000
Cl12 0.0567(16) 0.0317(14) 0.0490(13) 0.0011(10) 0.0127(11) -0.0172(12)
Cl21 0.050(2) 0.052(2) 0.0341(15) 0.000 0.0194(14) 0.000
Cl22 0.0469(14) 0.0395(14) 0.0257(9) -0.0067(9) -0.0072(8) 0.0010(11)
Cl31 0.0224(17) 0.082(3) 0.0364(16) 0.000 -0.0012(12) 0.000
Cl32 0.0488(14) 0.0270(13) 0.0365(11) 0.0002(9) 0.0005(9) -0.0033(10)
Cl41 0.0514(16) 0.0503(18) 0.0586(15) -0.0005(13) -0.0290(12) 0.0121(13)
Cl42 0.0448(18) 0.038(2) 0.0221(13) 0.000 0.0091(12) 0.000
N1 0.018(5) 0.036(6) 0.011(4) 0.000 -0.004(3) 0.000
C11 0.021(4) 0.031(5) 0.015(3) 0.000(3) 0.001(3) -0.005(3)
C12 0.042(5) 0.034(5) 0.030(4) 0.009(4) 0.000(4) -0.010(4)
C13 0.036(5) 0.035(6) 0.055(6) 0.011(5) -0.002(4) -0.001(4)
C14 0.057(7) 0.034(6) 0.062(6) -0.022(5) -0.003(5) -0.008(5)
C21 0.027(6) 0.040(8) 0.011(5) 0.000 -0.001(4) 0.000
C22 0.026(6) 0.024(7) 0.031(6) 0.000 -0.001(5) 0.000
C23 0.024(8) 0.17(2) 0.034(7) 0.000 0.014(6) 0.000
C24 0.040(8) 0.056(11) 0.035(7) 0.000 0.009(6) 0.000
C31 0.024(6) 0.052(9) 0.013(5) 0.000 -0.005(4) 0.000
C32 0.027(7) 0.049(9) 0.021(5) 0.000 0.011(5) 0.000
C33 0.031(7) 0.038(9) 0.043(7) 0.000 0.015(5) 0.000
C34 0.030(7) 0.070(11) 0.028(6) 0.000 0.011(5) 0.000

loop_
_atom_type_symbol
_atom_type_description
_atom_type_scat_dispersion_real
_atom_type_scat_dispersion_imag
_atom_type_scat_source
C C 0.0033 0.0016 'International Tables Vol C Tables 4.2.6.8 and 6.1.1.4'
H H 0.0000 0.0000 'International Tables Vol C Tables 4.2.6.8 and 6.1.1.4'
N N 0.0061 0.0033 'International Tables Vol C Tables 4.2.6.8 and 6.1.1.4'
Si Si 0.0817 0.0704 'International Tables Vol C Tables 4.2.6.8 and 6.1.1.4'
Cl Cl 0.1484 0.1585 'International Tables Vol C Tables 4.2.6.8 and 6.1.1.4'
Al Al 0.0645 0.0514 'International Tables Vol C Tables 4.2.6.8 and 6.1.1.4'

loop_
_geom_angle_atom_site_label_1
_geom_angle_atom_site_label_2
_geom_angle_atom_site_label_3
_geom_angle
_geom_angle_site_symmetry_1
_geom_angle_site_symmetry_3
_geom_angle_publ_flag
Si2 C1 Si2 71.6(5) 4_575 . ?
Si2 C1 Si1 71.9(4) 4_575 . ?
Si2 C1 Si1 109.9(6) . . ?
Al2 C1 Al1 109.9(6) . . ?
Si2 C1 Si1 109.9(6) 4_575 4_575 ?
Si2 C1 Si1 71.9(4) . 4_575 ?
Si1 C1 Si1 67.5(6) . 4_575 ?
Si2 C1 Si3 68.9(3) 4_575 . ?
Si2 C1 Si3 110.1(6) . . ?
Si1 C1 Si3 109.2(2) . . ?
Si1 C1 Si3 176.7(5) 4_575 . ?
Al2 C1 Al3 110.1(6) . . ?
Al1 C1 Al3 109.2(2) . . ?
Si2 C1 Si3 110.1(6) 4_575 4_575 ?
Si2 C1 Si3 68.9(3) . 4_575 ?
Si1 C1 Si3 176.7(5) . 4_575 ?
Si1 C1 Si3 109.2(2) 4_575 4_575 ?
Si3 C1 Si3 74.1(5) . 4_575 ?
Si2 C1 Si4 110.1(2) 4_575 4_575 ?
Si2 C1 Si4 177.5(6) . 4_575 ?
Si1 C1 Si4 72.6(3) . 4_575 ?
Si1 C1 Si4 108.8(5) 4_575 4_575 ?
Si3 C1 Si4 69.2(3) . 4_575 ?
Si3 C1 Si4 108.7(5) 4_575 4_575 ?
Si2 C1 Si4 177.5(6) 4_575 . ?
Si2 C1 Si4 110.1(2) . . ?
Si1 C1 Si4 108.8(5) . . ?
Si1 C1 Si4 72.6(3) 4_575 . ?
Si3 C1 Si4 108.7(5) . . ?
Si3 C1 Si4 69.2(3) 4_575 . ?
Si4 C1 Si4 68.1(4) 4_575 . ?
Al2 C1 Al4 110.1(2) . . ?
Al1 C1 Al4 108.8(5) . . ?
Al3 C1 Al4 108.7(5) . . ?
C1 Si1 Cl11 112.0(4) . . ?
C1 Si1 Si1 56.3(3) . 4_575 ?
Cl11 Si1 Si1 59.18(18) . 4_575 ?
C1 Si1 Cl12 109.4(4) . . ?
Cl11 Si1 Cl12 108.4(3) . . ?
Si1 Si1 Cl12 142.70(18) 4_575 . ?
C1 Si1 Si2 53.4(3) . 4_575 ?
Cl11 Si1 Si2 111.0(3) . 4_575 ?
Si1 Si1 Si2 91.0(2) 4_575 4_575 ?
Cl12 Si1 Si2 59.0(2) . 4_575 ?
C1 Si1 Cl41 110.0(4) . 4_575 ?
Cl11 Si1 Cl41 109.6(3) . 4_575 ?
Si1 Si1 Cl41 109.92(19) 4_575 4_575 ?
Cl12 Si1 Cl41 107.4(3) . 4_575 ?
Si2 Si1 Cl41 139.4(3) 4_575 4_575 ?
C1 Si1 Si4 57.4(3) . 4_575 ?
Cl11 Si1 Si4 143.7(3) . 4_575 ?
Si1 Si1 Si4 92.8(2) 4_575 4_575 ?
Cl12 Si1 Si4 107.7(3) . 4_575 ?
Si2 Si1 Si4 90.3(3) 4_575 4_575 ?
Cl41 Si1 Si4 55.5(2) 4_575 4_575 ?
C1 Si2 Cl22 111.8(4) . . ?
C1 Si2 Cl21 110.0(3) . . ?
Cl22 Si2 Cl21 108.2(2) . . ?
C1 Si2 Cl12 109.6(3) . 4_575 ?
Cl22 Si2 Cl12 108.8(3) . 4_575 ?
Cl21 Si2 Cl12 108.3(3) . 4_575 ?
C1 Si2 Si3 56.5(4) . 4_575 ?
Cl22 Si2 Si3 58.6(2) . 4_575 ?
Cl21 Si2 Si3 142.7(3) . 4_575 ?
Cl12 Si2 Si3 109.0(3) 4_575 4_575 ?
C1 Si2 Si2 54.2(2) . 4_575 ?
Cl22 Si2 Si2 110.92(17) . 4_575 ?
Cl21 Si2 Si2 58.78(15) . 4_575 ?
Cl12 Si2 Si2 140.30(16) 4_575 4_575 ?
Si3 Si2 Si2 91.6(2) 4_575 4_575 ?
C1 Si2 Si1 54.6(4) . 4_575 ?
Cl22 Si2 Si1 142.9(3) . 4_575 ?
Cl21 Si2 Si1 108.9(3) . 4_575 ?
Cl12 Si2 Si1 58.0(2) 4_575 4_575 ?
Si3 Si2 Si1 91.1(3) 4_575 4_575 ?
Si2 Si2 Si1 89.0(2) 4_575 4_575 ?
C1 Si3 Cl22 111.2(4) . 4_575 ?
C1 Si3 Si2 54.6(3) . 4_575 ?
Cl22 Si3 Si2 59.9(2) 4_575 4_575 ?
C1 Si3 Cl32 111.9(3) . 4_575 ?
Cl22 Si3 Cl32 108.9(3) 4_575 4_575 ?
Si2 Si3 Cl32 111.4(3) 4_575 4_575 ?
C1 Si3 Cl31 108.3(3) . . ?
Cl22 Si3 Cl31 106.9(2) 4_575 . ?
Si2 Si3 Cl31 139.1(3) 4_575 . ?
Cl32 Si3 Cl31 109.5(2) 4_575 . ?
C1 Si3 Si4 59.1(3) . 4_575 ?
Cl22 Si3 Si4 145.9(3) 4_575 4_575 ?
Si2 Si3 Si4 94.6(3) 4_575 4_575 ?
Cl32 Si3 Si4 56.7(2) 4_575 4_575 ?
Cl31 Si3 Si4 107.2(3) . 4_575 ?
C1 Si3 Si3 53.0(3) . 4_575 ?
Cl22 Si3 Si3 109.48(17) 4_575 4_575 ?
Si2 Si3 Si3 88.4(2) 4_575 4_575 ?
Cl32 Si3 Si3 141.63(15) 4_575 4_575 ?
Cl31 Si3 Si3 57.96(16) . 4_575 ?
Si4 Si3 Si3 90.5(2) 4_575 4_575 ?
C1 Si4 Cl32 106.8(3) . . ?
C1 Si4 Cl41 106.2(4) . . ?
Cl32 Si4 Cl41 109.8(3) . . ?
C1 Si4 Cl42 109.3(3) . . ?
Cl32 Si4 Cl42 111.2(3) . . ?
Cl41 Si4 Cl42 113.2(2) . . ?
C1 Si4 Si3 51.7(3) . 4_575 ?
Cl32 Si4 Si3 58.5(2) . 4_575 ?
Cl41 Si4 Si3 137.3(3) . 4_575 ?
Cl42 Si4 Si3 108.9(3) . 4_575 ?
C1 Si4 Si4 55.9(2) . 4_575 ?
Cl32 Si4 Si4 142.26(17) . 4_575 ?
Cl41 Si4 Si4 107.47(18) . 4_575 ?
Cl42 Si4 Si4 57.35(15) . 4_575 ?
Si3 Si4 Si4 89.5(2) 4_575 4_575 ?
C1 Si4 Si1 50.0(3) . 4_575 ?
Cl32 Si4 Si1 106.8(3) . 4_575 ?
Cl41 Si4 Si1 58.9(2) . 4_575 ?
Cl42 Si4 Si1 141.1(3) . 4_575 ?
Si3 Si4 Si1 84.0(2) 4_575 4_575 ?
Si4 Si4 Si1 87.2(2) 4_575 4_575 ?
C1 Al1 Cl11 112.0(4) . . ?
C1 Al1 Cl12 109.4(4) . . ?
Cl11 Al1 Cl12 108.4(3) . . ?
C1 Al1 Cl41 110.0(4) . 4_575 ?
Cl11 Al1 Cl41 109.6(3) . 4_575 ?
Cl12 Al1 Cl41 107.4(3) . 4_575 ?
C1 Al2 Cl22 111.8(4) . . ?
C1 Al2 Cl21 110.0(3) . . ?
Cl22 Al2 Cl21 108.2(2) . . ?
C1 Al2 Cl12 109.6(3) . 4_575 ?
Cl22 Al2 Cl12 108.8(3) . 4_575 ?
Cl21 Al2 Cl12 108.3(3) . 4_575 ?
C1 Al3 Cl22 111.2(4) . 4_575 ?
C1 Al3 Cl32 111.9(3) . 4_575 ?
Cl22 Al3 Cl32 108.9(3) 4_575 4_575 ?
C1 Al3 Cl31 108.3(3) . . ?
Cl22 Al3 Cl31 106.9(2) 4_575 . ?
Cl32 Al3 Cl31 109.5(2) 4_575 . ?
C1 Al4 Cl32 106.8(3) . . ?
C1 Al4 Cl41 106.2(4) . . ?
Cl32 Al4 Cl41 109.8(3) . . ?
C1 Al4 Cl42 109.3(3) . . ?
Cl32 Al4 Cl42 111.2(3) . . ?
Cl41 Al4 Cl42 113.2(2) . . ?
Si1 Cl11 Si1 61.6(4) . 4_575 ?
Si1 Cl12 Si2 63.0(2) . 4_575 ?
Si2 Cl21 Si2 62.4(3) . 4_575 ?
Si3 Cl22 Si2 61.5(2) 4_575 . ?
Si3 Cl31 Si3 64.1(3) . 4_575 ?
Si4 Cl32 Si3 64.8(2) . 4_575 ?
Si4 Cl41 Si1 65.5(2) . 4_575 ?
Si4 Cl42 Si4 65.3(3) 4_575 . ?
C11 N1 C11 106.8(7) 4_575 . ?
C11 N1 C21 111.3(5) 4_575 . ?
C11 N1 C21 111.3(5) . . ?
C11 N1 C31 111.1(5) 4_575 . ?
C11 N1 C31 111.1(5) . . ?
C21 N1 C31 105.3(7) . . ?
N1 C11 C12 116.6(6) . . ?
N1 C11 H11A 108.1 . . ?
C12 C11 H11A 108.1 . . ?
N1 C11 H11B 108.1 . . ?
C12 C11 H11B 108.1 . . ?
H11A C11 H11B 107.3 . . ?
C11 C12 C13 110.1(7) . . ?
C11 C12 H12A 109.6 . . ?
C13 C12 H12A 109.6 . . ?
C11 C12 H12B 109.6 . . ?
C13 C12 H12B 109.6 . . ?
H12A C12 H12B 108.2 . . ?
C14 C13 C12 114.1(8) . . ?
C14 C13 H13A 108.7 . . ?
C12 C13 H13A 108.7 . . ?
C14 C13 H13B 108.7 . . ?
C12 C13 H13B 108.7 . . ?
H13A C13 H13B 107.6 . . ?
C13 C14 H14A 109.5 . . ?
C13 C14 H14B 109.5 . . ?
H14A C14 H14B 109.5 . . ?
C13 C14 H14C 109.5 . . ?
H14A C14 H14C 109.5 . . ?
H14B C14 H14C 109.5 . . ?
C22 C21 N1 114.4(8) . . ?
C22 C21 H21A 108.7 . . ?
N1 C21 H21A 108.7 . . ?
C22 C21 H21B 108.7 . . ?
N1 C21 H21B 108.7 . . ?
H21A C21 H21B 107.6 . . ?
C21 C22 C23 108.6(10) . . ?
C21 C22 H22A 110.0 . . ?
C23 C22 H22A 110.0 . . ?
C21 C22 H22B 110.0 . . ?
C23 C22 H22B 110.0 . . ?
H22A C22 H22B 108.4 . . ?
C22 C23 C24 114.8(12) . . ?
C22 C23 H23A 108.6 . . ?
C24 C23 H23A 108.6 . . ?
C22 C23 H23B 108.6 . . ?
C24 C23 H23B 108.6 . . ?
H23A C23 H23B 107.6 . . ?
C23 C24 H24A 109.5 . . ?
C23 C24 H24B 109.5 . . ?
H24A C24 H24B 109.5 . . ?
C23 C24 H24C 109.5 . . ?
H24A C24 H24C 109.5 . . ?
H24B C24 H24C 109.5 . . ?
C32 C31 N1 117.1(8) . . ?
C32 C31 H31A 108.0 . . ?
N1 C31 H31A 108.0 . . ?
C32 C31 H31B 108.0 . . ?
N1 C31 H31B 108.0 . . ?
H31A C31 H31B 107.3 . . ?
C31 C32 C33 107.9(9) . . ?
C31 C32 H32A 110.1 . . ?
C33 C32 H32A 110.1 . . ?
C31 C32 H32B 110.1 . . ?
C33 C32 H32B 110.1 . . ?
H32A C32 H32B 108.4 . . ?
C34 C33 C32 111.5(10) . . ?
C34 C33 H33A 109.3 . . ?
C32 C33 H33A 109.3 . . ?
C34 C33 H33B 109.3 . . ?
C32 C33 H33B 109.3 . . ?
H33A C33 H33B 108.0 . . ?
C33 C34 H34A 109.5 . . ?
C33 C34 H34B 109.5 . . ?
H34A C34 H34B 109.5 . . ?
C33 C34 H34C 109.5 . . ?
H34A C34 H34C 109.5 . . ?
H34B C34 H34C 109.5 . . ?

loop_
_geom_bond_atom_site_label_1
_geom_bond_atom_site_label_2
_geom_bond_distance
_geom_bond_site_symmetry_2
_geom_bond_publ_flag
C1 Si2 1.856(9) 4_575 ?
C1 Al2 1.856(9) . ?
C1 Si2 1.856(9) . ?
C1 Si1 1.885(11) . ?
C1 Al1 1.885(11) . ?
C1 Si1 1.885(11) 4_575 ?
C1 Si3 1.899(10) . ?
C1 Al3 1.899(10) . ?
C1 Si3 1.899(10) 4_575 ?
C1 Si4 2.074(10) 4_575 ?
C1 Si4 2.074(10) . ?
C1 Al4 2.074(10) . ?
Si1 Cl11 2.044(7) . ?
Si1 Si1 2.094(13) 4_575 ?
Si1 Cl12 2.092(7) . ?
Si1 Si2 2.197(7) 4_575 ?
Si1 Cl41 2.210(6) 4_575 ?
Si1 Si4 2.348(8) 4_575 ?
Si2 Cl22 2.089(6) . ?
Si2 Cl21 2.095(6) . ?
Si2 Cl12 2.113(6) 4_575 ?
Si2 Si3 2.124(7) 4_575 ?
Si2 Si2 2.172(11) 4_575 ?
Si3 Cl22 2.062(5) 4_575 ?
Si3 Cl32 2.130(6) 4_575 ?
Si3 Cl31 2.156(6) . ?
Si3 Si4 2.261(7) 4_575 ?
Si3 Si3 2.288(11) 4_575 ?
Si4 Cl32 2.089(6) . ?
Si4 Cl41 2.127(6) . ?
Si4 Cl42 2.153(6) . ?
Si4 Si4 2.324(12) 4_575 ?
Al1 Cl11 2.044(7) . ?
Al1 Cl12 2.092(7) . ?
Al1 Cl41 2.210(6) 4_575 ?
Al2 Cl22 2.089(6) . ?
Al2 Cl21 2.095(6) . ?
Al2 Cl12 2.113(6) 4_575 ?
Al3 Cl22 2.062(5) 4_575 ?
Al3 Cl32 2.130(6) 4_575 ?
Al3 Cl31 2.156(6) . ?
Al4 Cl32 2.089(6) . ?
Al4 Cl41 2.127(6) . ?
Al4 Cl42 2.153(6) . ?
N1 C11 1.521(9) 4_575 ?
N1 C11 1.521(9) . ?
N1 C21 1.538(12) . ?
N1 C31 1.537(14) . ?
C11 C12 1.506(12) . ?
C11 H11A 0.9900 . ?
C11 H11B 0.9900 . ?
C12 C13 1.542(14) . ?
C12 H12A 0.9900 . ?
C12 H12B 0.9900 . ?
C13 C14 1.498(14) . ?
C13 H13A 0.9900 . ?
C13 H13B 0.9900 . ?
C14 H14A 0.9800 . ?
C14 H14B 0.9800 . ?
C14 H14C 0.9800 . ?
C21 C22 1.508(16) . ?
C21 H21A 0.9900 . ?
C21 H21B 0.9900 . ?
C22 C23 1.519(17) . ?
C22 H22A 0.9900 . ?
C22 H22B 0.9900 . ?
C23 C24 1.514(19) . ?
C23 H23A 0.9900 . ?
C23 H23B 0.9900 . ?
C24 H24A 0.9800 . ?
C24 H24B 0.9800 . ?
C24 H24C 0.9800 . ?
C31 C32 1.513(14) . ?
C31 H31A 0.9900 . ?
C31 H31B 0.9900 . ?
C32 C33 1.541(18) . ?
C32 H32A 0.9900 . ?
C32 H32B 0.9900 . ?
C33 C34 1.520(16) . ?
C33 H33A 0.9900 . ?
C33 H33B 0.9900 . ?
C34 H34A 0.9800 . ?
C34 H34B 0.9800 . ?
C34 H34C 0.9800 . ?

loop_
_geom_torsion_atom_site_label_1
_geom_torsion_atom_site_label_2
_geom_torsion_atom_site_label_3
_geom_torsion_atom_site_label_4
_geom_torsion
_geom_torsion_site_symmetry_1
_geom_torsion_site_symmetry_2
_geom_torsion_site_symmetry_3
_geom_torsion_site_symmetry_4
_geom_torsion_publ_flag
Si2 C1 Si1 Cl11 -100.5(4) 4_575 . . . ?
Si2 C1 Si1 Cl11 -38.6(5) . . . . ?
Si1 C1 Si1 Cl11 21.0(5) 4_575 . . . ?
Si3 C1 Si1 Cl11 -159.5(4) . . . . ?
Si4 C1 Si1 Cl11 140.7(3) 4_575 . . . ?
Si4 C1 Si1 Cl11 82.0(5) . . . . ?
Si2 C1 Si1 Si1 -121.5(4) 4_575 . . 4_575 ?
Si2 C1 Si1 Si1 -59.6(3) . . . 4_575 ?
Si3 C1 Si1 Si1 179.5(6) . . . 4_575 ?
Si4 C1 Si1 Si1 119.8(4) 4_575 . . 4_575 ?
Si4 C1 Si1 Si1 61.1(3) . . . 4_575 ?
Si2 C1 Si1 Cl12 19.7(4) 4_575 . . . ?
Si2 C1 Si1 Cl12 81.6(5) . . . . ?
Si1 C1 Si1 Cl12 141.2(2) 4_575 . . . ?
Si3 C1 Si1 Cl12 -39.3(6) . . . . ?
Si4 C1 Si1 Cl12 -99.1(4) 4_575 . . . ?
Si4 C1 Si1 Cl12 -157.8(3) . . . . ?
Si2 C1 Si1 Si2 61.9(5) . . . 4_575 ?
Si1 C1 Si1 Si2 121.5(4) 4_575 . . 4_575 ?
Si3 C1 Si1 Si2 -59.0(4) . . . 4_575 ?
Si4 C1 Si1 Si2 -118.8(3) 4_575 . . 4_575 ?
Si4 C1 Si1 Si2 -177.5(5) . . . 4_575 ?
Si2 C1 Si1 Cl41 137.4(4) 4_575 . . 4_575 ?
Si2 C1 Si1 Cl41 -160.7(4) . . . 4_575 ?
Si1 C1 Si1 Cl41 -101.1(3) 4_575 . . 4_575 ?
Si3 C1 Si1 Cl41 78.4(5) . . . 4_575 ?
Si4 C1 Si1 Cl41 18.7(3) 4_575 . . 4_575 ?
Si4 C1 Si1 Cl41 -40.0(5) . . . 4_575 ?
Si2 C1 Si1 Si4 118.8(3) 4_575 . . 4_575 ?
Si2 C1 Si1 Si4 -179.3(5) . . . 4_575 ?
Si1 C1 Si1 Si4 -119.8(4) 4_575 . . 4_575 ?
Si3 C1 Si1 Si4 59.8(4) . . . 4_575 ?
Si4 C1 Si1 Si4 -58.7(4) . . . 4_575 ?
Si2 C1 Si2 Cl22 -100.7(3) 4_575 . . . ?
Si1 C1 Si2 Cl22 -162.8(4) . . . . ?
Si1 C1 Si2 Cl22 140.3(4) 4_575 . . . ?
Si3 C1 Si2 Cl22 -42.5(5) . . . . ?
Si3 C1 Si2 Cl22 20.5(3) 4_575 . . . ?
Si4 C1 Si2 Cl22 77.3(6) . . . . ?
Si2 C1 Si2 Cl21 19.6(5) 4_575 . . . ?
Si1 C1 Si2 Cl21 -42.6(5) . . . . ?
Si1 C1 Si2 Cl21 -99.5(4) 4_575 . . . ?
Si3 C1 Si2 Cl21 77.8(5) . . . . ?
Si3 C1 Si2 Cl21 140.7(3) 4_575 . . . ?
Si4 C1 Si2 Cl21 -162.4(4) . . . . ?
Si2 C1 Si2 Cl12 138.6(2) 4_575 . . 4_575 ?
Si1 C1 Si2 Cl12 76.5(4) . . . 4_575 ?
Si1 C1 Si2 Cl12 19.6(4) 4_575 . . 4_575 ?
Si3 C1 Si2 Cl12 -163.2(3) . . . 4_575 ?
Si3 C1 Si2 Cl12 -100.3(4) 4_575 . . 4_575 ?
Si4 C1 Si2 Cl12 -43.4(6) . . . 4_575 ?
Si2 C1 Si2 Si3 -121.2(4) 4_575 . . 4_575 ?
Si1 C1 Si2 Si3 176.7(5) . . . 4_575 ?
Si1 C1 Si2 Si3 119.8(3) 4_575 . . 4_575 ?
Si3 C1 Si2 Si3 -62.9(5) . . . 4_575 ?
Si4 C1 Si2 Si3 56.9(4) . . . 4_575 ?
Si1 C1 Si2 Si2 -62.1(3) . . . 4_575 ?
Si1 C1 Si2 Si2 -119.0(5) 4_575 . . 4_575 ?
Si3 C1 Si2 Si2 58.2(3) . . . 4_575 ?
Si3 C1 Si2 Si2 121.2(4) 4_575 . . 4_575 ?
Si4 C1 Si2 Si2 178.0(7) . . . 4_575 ?
Si2 C1 Si2 Si1 119.0(5) 4_575 . . 4_575 ?
Si1 C1 Si2 Si1 56.9(5) . . . 4_575 ?
Si3 C1 Si2 Si1 177.2(6) . . . 4_575 ?
Si3 C1 Si2 Si1 -119.8(3) 4_575 . . 4_575 ?
Si4 C1 Si2 Si1 -62.9(4) . . . 4_575 ?
Si2 C1 Si3 Cl22 20.6(3) 4_575 . . 4_575 ?
Si2 C1 Si3 Cl22 -39.2(5) . . . 4_575 ?
Si1 C1 Si3 Cl22 81.5(5) . . . 4_575 ?
Si3 C1 Si3 Cl22 -99.0(3) 4_575 . . 4_575 ?
Si4 C1 Si3 Cl22 143.4(4) 4_575 . . 4_575 ?
Si4 C1 Si3 Cl22 -159.9(3) . . . 4_575 ?
Si2 C1 Si3 Si2 -59.9(5) . . . 4_575 ?
Si1 C1 Si3 Si2 60.9(4) . . . 4_575 ?
Si3 C1 Si3 Si2 -119.6(4) 4_575 . . 4_575 ?
Si4 C1 Si3 Si2 122.7(4) 4_575 . . 4_575 ?
Si4 C1 Si3 Si2 179.5(5) . . . 4_575 ?
Si2 C1 Si3 Cl32 -101.4(4) 4_575 . . 4_575 ?
Si2 C1 Si3 Cl32 -161.2(3) . . . 4_575 ?
Si1 C1 Si3 Cl32 -40.5(6) . . . 4_575 ?
Si3 C1 Si3 Cl32 139.0(2) 4_575 . . 4_575 ?
Si4 C1 Si3 Cl32 21.4(3) 4_575 . . 4_575 ?
Si4 C1 Si3 Cl32 78.1(4) . . . 4_575 ?
Si2 C1 Si3 Cl31 137.8(3) 4_575 . . . ?
Si2 C1 Si3 Cl31 78.0(5) . . . . ?
Si1 C1 Si3 Cl31 -161.3(4) . . . . ?
Si3 C1 Si3 Cl31 18.2(4) 4_575 . . . ?
Si4 C1 Si3 Cl31 -99.4(3) 4_575 . . . ?
Si4 C1 Si3 Cl31 -42.7(5) . . . . ?
Si2 C1 Si3 Si4 -122.7(4) 4_575 . . 4_575 ?
Si2 C1 Si3 Si4 177.4(5) . . . 4_575 ?
Si1 C1 Si3 Si4 -61.9(4) . . . 4_575 ?
Si3 C1 Si3 Si4 117.7(4) 4_575 . . 4_575 ?
Si4 C1 Si3 Si4 56.7(4) . . . 4_575 ?
Si2 C1 Si3 Si3 119.6(4) 4_575 . . 4_575 ?
Si2 C1 Si3 Si3 59.7(3) . . . 4_575 ?
Si1 C1 Si3 Si3 -179.5(7) . . . 4_575 ?
Si4 C1 Si3 Si3 -117.7(4) 4_575 . . 4_575 ?
Si4 C1 Si3 Si3 -60.9(3) . . . 4_575 ?
Al2 C1 Al1 Cl11 -38.6(5) . . . . ?
Al3 C1 Al1 Cl11 -159.5(4) . . . . ?
Al4 C1 Al1 Cl11 82.0(5) . . . . ?
Al2 C1 Al1 Cl12 81.6(5) . . . . ?
Al3 C1 Al1 Cl12 -39.3(6) . . . . ?
Al4 C1 Al1 Cl12 -157.8(3) . . . . ?
Al2 C1 Al1 Cl41 -160.7(4) . . . 4_575 ?
Al3 C1 Al1 Cl41 78.4(5) . . . 4_575 ?
Al4 C1 Al1 Cl41 -40.0(5) . . . 4_575 ?
Al1 C1 Al2 Cl22 -162.8(4) . . . . ?
Al3 C1 Al2 Cl22 -42.5(5) . . . . ?
Al4 C1 Al2 Cl22 77.3(6) . . . . ?
Al1 C1 Al2 Cl21 -42.6(5) . . . . ?
Al3 C1 Al2 Cl21 77.8(5) . . . . ?
Al4 C1 Al2 Cl21 -162.4(4) . . . . ?
Al1 C1 Al2 Cl12 76.5(4) . . . 4_575 ?
Al3 C1 Al2 Cl12 -163.2(3) . . . 4_575 ?
Al4 C1 Al2 Cl12 -43.4(6) . . . 4_575 ?
Al2 C1 Al3 Cl22 -39.2(5) . . . 4_575 ?
Al1 C1 Al3 Cl22 81.5(5) . . . 4_575 ?
Al4 C1 Al3 Cl22 -159.9(3) . . . 4_575 ?
Al2 C1 Al3 Cl32 -161.2(3) . . . 4_575 ?
Al1 C1 Al3 Cl32 -40.5(6) . . . 4_575 ?
Al4 C1 Al3 Cl32 78.1(4) . . . 4_575 ?
Al2 C1 Al3 Cl31 78.0(5) . . . . ?
Al1 C1 Al3 Cl31 -161.3(4) . . . . ?
Al4 C1 Al3 Cl31 -42.7(5) . . . . ?
C11 N1 C11 C12 177.1(5) 4_575 . . . ?
C21 N1 C11 C12 -61.2(9) . . . . ?
C31 N1 C11 C12 55.9(9) . . . . ?
N1 C11 C12 C13 176.4(7) . . . . ?
C11 C12 C13 C14 64.6(11) . . . . ?
C11 N1 C21 C22 59.5(5) 4_575 . . . ?
C11 N1 C21 C22 -59.5(5) . . . . ?
C31 N1 C21 C22 180.000(1) . . . . ?
N1 C21 C22 C23 180.000(2) . . . . ?
C21 C22 C23 C24 180.000(2) . . . . ?
C11 N1 C31 C32 -59.3(5) 4_575 . . . ?
C11 N1 C31 C32 59.3(5) . . . . ?
C21 N1 C31 C32 180.000(1) . . . . ?
N1 C31 C32 C33 180.000(1) . . . . ?
C31 C32 C33 C34 180.000(1) . . . . ?
